data_1550475
loop_
_publ_author_name
'Braunschweig, Holger'
'Kupfer, Thomas'
'Hofmann, Alexander'
'Tr\"oster, Tobias'

_publ_section_title
;
 Monomeric Cp3tAl(I): Synthesis, reactivity, and the concept of valence
 isomerism
;
_journal_name_full 'Chemical Science'
_journal_paper_doi 10.1039/C8SC05175E
_journal_year 2019
_chemical_formula_moiety 'C17 H29 Al2 Br3'
_chemical_formula_sum 'C17 H29 Al2 Br3'
_chemical_formula_weight 527.09
_space_group_crystal_system triclinic
_space_group_IT_number 2
_space_group_name_Hall '-P 1'
_space_group_name_H-M_alt 'P -1'
_symmetry_space_group_name_Hall '-P 1'
_symmetry_space_group_name_H-M 'P -1'
_atom_sites_solution_hydrogens geom
_atom_sites_solution_primary iterative
_atom_sites_solution_secondary difmap
_audit_creation_method SHELXL-2016/6
_audit_update_record
;
2018-11-09 deposited with the CCDC.
2019-01-14 downloaded from the CCDC.
;
_cell_angle_alpha 63.541(5)
_cell_angle_beta 81.455(7)
_cell_angle_gamma 73.465(6)
_cell_formula_units_Z 2
_cell_length_a 10.6448(18)
_cell_length_b 10.6844(20)
_cell_length_c 11.1041(12)
_cell_measurement_reflns_used 9555
_cell_measurement_temperature 100(2)
_cell_measurement_theta_max 27.10
_cell_measurement_theta_min 2.20
_cell_volume 1083.5(3)
_computing_cell_refinement 'Saint+ ver. V8.38A (Bruker AXS)'
_computing_data_collection 'APEX2 ver. 2014.9 (Bruker AXS)'
_computing_data_reduction 'Saint+ ver. V8.38A (Bruker AXS)'
_computing_molecular_graphics 'ShelXLe (Huebschle et all, 2011)'
_computing_publication_material 'SHELXL-2016/6 (Sheldrick, 2016)'
_computing_structure_refinement 'SHELXL-2016/6 (Sheldrick, 2016)'
_computing_structure_solution 'SHELXT (Sheldrick, 2014)'
_diffrn_ambient_temperature 100(2)
_diffrn_detector 'CCD area detector (Apex2)'
_diffrn_detector_area_resol_mean 8.333
_diffrn_measured_fraction_theta_full 0.999
_diffrn_measured_fraction_theta_max 0.999
_diffrn_measurement_device_type 'Bruker X8-APEX II'
_diffrn_measurement_method '\f and \w scans'
_diffrn_radiation_monochromator 'multi-layer mirror'
_diffrn_radiation_type MoK\a
_diffrn_radiation_wavelength 0.71073
_diffrn_reflns_av_R_equivalents 0.0285
_diffrn_reflns_av_unetI/netI 0.0153
_diffrn_reflns_Laue_measured_fraction_full 0.999
_diffrn_reflns_Laue_measured_fraction_max 0.999
_diffrn_reflns_limit_h_max 13
_diffrn_reflns_limit_h_min -13
_diffrn_reflns_limit_k_max 13
_diffrn_reflns_limit_k_min -13
_diffrn_reflns_limit_l_max 13
_diffrn_reflns_limit_l_min -13
_diffrn_reflns_number 34966
_diffrn_reflns_point_group_measured_fraction_full 0.999
_diffrn_reflns_point_group_measured_fraction_max 0.999
_diffrn_reflns_theta_full 26.000
_diffrn_reflns_theta_max 26.020
_diffrn_reflns_theta_min 1.996
_diffrn_source 'rotating-anode (Nonius FR-591)'
_exptl_absorpt_coefficient_mu 5.662
_exptl_absorpt_correction_T_max 0.2944
_exptl_absorpt_correction_T_min 0.2187
_exptl_absorpt_correction_type multi-scan
_exptl_absorpt_process_details 'SadAbs 2016/2 (Bruker AXS)'
_exptl_crystal_colour colourless
_exptl_crystal_density_diffrn 1.616
_exptl_crystal_description block
_exptl_crystal_F_000 524
_exptl_crystal_size_max 0.297
_exptl_crystal_size_mid 0.276
_exptl_crystal_size_min 0.232
_refine_diff_density_max 0.360
_refine_diff_density_min -0.350
_refine_diff_density_rms 0.049
_refine_ls_extinction_method none
_refine_ls_goodness_of_fit_ref 1.085
_refine_ls_hydrogen_treatment constr
_refine_ls_matrix_type full
_refine_ls_number_parameters 208
_refine_ls_number_reflns 4275
_refine_ls_number_restraints 0
_refine_ls_restrained_S_all 1.085
_refine_ls_R_factor_all 0.0154
_refine_ls_R_factor_gt 0.0145
_refine_ls_shift/su_max 0.002
_refine_ls_shift/su_mean 0.000
_refine_ls_structure_factor_coef Fsqd
_refine_ls_weighting_details 'w=1/[\s^2^(Fo^2^)+(0.0111P)^2^+0.6149P] where P=(Fo^2^+2Fc^2^)/3'
_refine_ls_weighting_scheme calc
_refine_ls_wR_factor_gt 0.0347
_refine_ls_wR_factor_ref 0.0350
_reflns_Friedel_coverage 0.000
_reflns_number_gt 4123
_reflns_number_total 4275
_reflns_threshold_expression 'I > 2\s(I)'
_cod_data_source_file c8sc05175e2.cif
_cod_data_source_block 7
_cod_database_code 1550475
_shelx_shelxl_version_number 2016/6
_shelx_space_group_comment
;
The symmetry employed for this shelxl refinement is uniquely defined
by the following loop, which should always be used as a source of
symmetry information in preference to the above space-group names.
They are only intended as comments.
;
_shelx_estimated_absorpt_t_min 0.284
_shelx_estimated_absorpt_t_max 0.353

loop_
_space_group_symop_operation_xyz
'x, y, z'
'-x, -y, -z'

loop_
_atom_site_label
_atom_site_type_symbol
_atom_site_fract_x
_atom_site_fract_y
_atom_site_fract_z
_atom_site_U_iso_or_equiv
_atom_site_adp_type
_atom_site_occupancy
_atom_site_site_symmetry_order
_atom_site_calc_flag
_atom_site_refinement_flags_posn
_atom_site_refinement_flags_adp
Al1 Al 0.74465(4) 0.27403(4) 0.36943(4) 0.01232(9) Uani 1 1 d . .
Br1 Br 0.89918(2) -0.10718(2) 0.66426(2) 0.01837(4) Uani 1 1 d . .
Al2 Al 0.79276(4) 0.12821(4) 0.61973(4) 0.01229(9) Uani 1 1 d . .
Br2 Br 0.59160(2) 0.13908(2) 0.73012(2) 0.02107(4) Uani 1 1 d . .
Br3 Br 0.91652(2) 0.23825(2) 0.67370(2) 0.02186(4) Uani 1 1 d . .
C1_1 C 0.57942(13) 0.36424(14) 0.23489(13) 0.0111(3) Uani 1 1 d . .
C2_1 C 0.69228(13) 0.28853(14) 0.18066(13) 0.0106(3) Uani 1 1 d . .
C3_1 C 0.79478(13) 0.36084(14) 0.15896(13) 0.0116(3) Uani 1 1 d . .
H3_1 H 0.880283 0.333981 0.124536 0.014 Uiso 1 1 calc R U
C4_1 C 0.75036(13) 0.47772(14) 0.19614(13) 0.0115(3) Uani 1 1 d . .
C5_1 C 0.61857(13) 0.47870(14) 0.24224(13) 0.0121(3) Uani 1 1 d . .
H5_1 H 0.563686 0.545882 0.273688 0.014 Uiso 1 1 calc R U
C6_1 C 0.43892(13) 0.34573(15) 0.27776(14) 0.0139(3) Uani 1 1 d . .
C7_1 C 0.37367(15) 0.42984(18) 0.36224(16) 0.0218(3) Uani 1 1 d . .
H7A_1 H 0.285507 0.414857 0.391489 0.033 Uiso 1 1 calc R U
H7B_1 H 0.367655 0.532893 0.307706 0.033 Uiso 1 1 calc R U
H7C_1 H 0.426322 0.395278 0.441281 0.033 Uiso 1 1 calc R U
C8_1 C 0.35702(15) 0.41138(17) 0.15077(15) 0.0211(3) Uani 1 1 d . .
H8A_1 H 0.267148 0.401208 0.177113 0.032 Uiso 1 1 calc R U
H8B_1 H 0.395949 0.360824 0.093937 0.032 Uiso 1 1 calc R U
H8C_1 H 0.355911 0.513858 0.100519 0.032 Uiso 1 1 calc R U
C9_1 C 0.43251(14) 0.18870(16) 0.36502(15) 0.0178(3) Uani 1 1 d . .
H9A_1 H 0.341794 0.185659 0.395839 0.027 Uiso 1 1 calc R U
H9B_1 H 0.488209 0.147538 0.443054 0.027 Uiso 1 1 calc R U
H9C_1 H 0.463436 0.132620 0.311892 0.027 Uiso 1 1 calc R U
C10_1 C 0.71734(14) 0.15579(15) 0.15018(14) 0.0143(3) Uani 1 1 d . .
C11_1 C 0.60612(16) 0.16434(17) 0.07072(15) 0.0207(3) Uani 1 1 d . .
H11A_1 H 0.630990 0.084058 0.044540 0.031 Uiso 1 1 calc R U
H11B_1 H 0.590513 0.255954 -0.010128 0.031 Uiso 1 1 calc R U
H11C_1 H 0.525991 0.158447 0.127121 0.031 Uiso 1 1 calc R U
C12_1 C 0.73860(16) 0.01534(16) 0.28118(15) 0.0200(3) Uani 1 1 d . .
H12A_1 H 0.752697 -0.067346 0.259795 0.030 Uiso 1 1 calc R U
H12B_1 H 0.661098 0.018349 0.340715 0.030 Uiso 1 1 calc R U
H12C_1 H 0.815522 0.005775 0.326293 0.030 Uiso 1 1 calc R U
C13_1 C 0.84334(15) 0.14633(17) 0.06285(16) 0.0206(3) Uani 1 1 d . .
H13A_1 H 0.857040 0.064161 0.040773 0.031 Uiso 1 1 calc R U
H13B_1 H 0.918301 0.133347 0.112561 0.031 Uiso 1 1 calc R U
H13C_1 H 0.834823 0.235472 -0.020346 0.031 Uiso 1 1 calc R U
C14_1 C 0.78983(15) 0.61754(17) 0.31166(16) 0.0199(3) Uani 1 1 d . .
H14A_1 H 0.838977 0.684835 0.306226 0.030 Uiso 1 1 calc R U
H14B_1 H 0.812046 0.528531 0.394234 0.030 Uiso 1 1 calc R U
H14C_1 H 0.695628 0.661677 0.312734 0.030 Uiso 1 1 calc R U
C15_1 C 0.82557(14) 0.58245(15) 0.18932(14) 0.0143(3) Uani 1 1 d . .
C16_1 C 0.78833(19) 0.72173(18) 0.06018(17) 0.0300(4) Uani 1 1 d . .
H16A_1 H 0.835483 0.790775 0.054556 0.045 Uiso 1 1 calc R U
H16B_1 H 0.693703 0.763599 0.061797 0.045 Uiso 1 1 calc R U
H16C_1 H 0.812055 0.699682 -0.018207 0.045 Uiso 1 1 calc R U
C17_1 C 0.97395(15) 0.51778(18) 0.18799(17) 0.0228(3) Uani 1 1 d . .
H17A_1 H 1.020248 0.587619 0.182112 0.034 Uiso 1 1 calc R U
H17B_1 H 0.998754 0.494920 0.110127 0.034 Uiso 1 1 calc R U
H17C_1 H 0.997634 0.429483 0.270866 0.034 Uiso 1 1 calc R U

loop_
_atom_site_aniso_label
_atom_site_aniso_U_11
_atom_site_aniso_U_22
_atom_site_aniso_U_33
_atom_site_aniso_U_23
_atom_site_aniso_U_13
_atom_site_aniso_U_12
Al1 0.0138(2) 0.0123(2) 0.01040(19) -0.00327(16) -0.00243(15) -0.00421(16)
Br1 0.01793(8) 0.01260(7) 0.02146(8) -0.00491(6) -0.00369(6) -0.00149(5)
Al2 0.0124(2) 0.0129(2) 0.01138(19) -0.00462(16) -0.00224(15) -0.00281(16)
Br2 0.01685(8) 0.02706(9) 0.02089(8) -0.01227(6) 0.00503(6) -0.00707(6)
Br3 0.01880(8) 0.02391(8) 0.03023(9) -0.01638(7) -0.00742(6) -0.00446(6)
C1_1 0.0110(6) 0.0111(6) 0.0092(6) -0.0021(5) -0.0026(5) -0.0024(5)
C2_1 0.0117(6) 0.0109(6) 0.0080(6) -0.0025(5) -0.0021(5) -0.0024(5)
C3_1 0.0128(6) 0.0120(7) 0.0096(6) -0.0034(5) -0.0007(5) -0.0040(5)
C4_1 0.0138(7) 0.0099(6) 0.0089(6) -0.0020(5) -0.0017(5) -0.0028(5)
C5_1 0.0122(6) 0.0097(6) 0.0121(6) -0.0033(5) -0.0014(5) -0.0012(5)
C6_1 0.0107(6) 0.0148(7) 0.0149(7) -0.0045(6) -0.0010(5) -0.0040(5)
C7_1 0.0142(7) 0.0261(8) 0.0285(8) -0.0161(7) 0.0061(6) -0.0061(6)
C8_1 0.0136(7) 0.0242(8) 0.0209(7) -0.0041(6) -0.0061(6) -0.0040(6)
C9_1 0.0156(7) 0.0177(7) 0.0180(7) -0.0038(6) 0.0010(6) -0.0079(6)
C10_1 0.0176(7) 0.0128(7) 0.0149(7) -0.0072(6) -0.0002(5) -0.0055(6)
C11_1 0.0259(8) 0.0233(8) 0.0201(7) -0.0126(6) -0.0020(6) -0.0103(7)
C12_1 0.0243(8) 0.0116(7) 0.0220(8) -0.0057(6) -0.0010(6) -0.0036(6)
C13_1 0.0228(8) 0.0211(8) 0.0245(8) -0.0162(6) 0.0051(6) -0.0069(6)
C14_1 0.0196(8) 0.0220(8) 0.0271(8) -0.0169(7) 0.0036(6) -0.0094(6)
C15_1 0.0145(7) 0.0129(7) 0.0175(7) -0.0067(6) 0.0015(5) -0.0067(5)
C16_1 0.0414(10) 0.0201(8) 0.0271(9) 0.0002(7) -0.0084(7) -0.0191(8)
C17_1 0.0151(7) 0.0269(8) 0.0373(9) -0.0221(7) 0.0055(6) -0.0102(6)

loop_
_atom_type_symbol
_atom_type_description
_atom_type_scat_dispersion_real
_atom_type_scat_dispersion_imag
_atom_type_scat_source
C C 0.0033 0.0016 'International Tables Vol C Tables 4.2.6.8 and 6.1.1.4'
H H 0.0000 0.0000 'International Tables Vol C Tables 4.2.6.8 and 6.1.1.4'
Al Al 0.0645 0.0514 'International Tables Vol C Tables 4.2.6.8 and 6.1.1.4'
Br Br -0.2901 2.4595 'International Tables Vol C Tables 4.2.6.8 and 6.1.1.4'

loop_
_exptl_crystal_face_index_h
_exptl_crystal_face_index_k
_exptl_crystal_face_index_l
_exptl_crystal_face_perp_dist
-1.00 -1.00 -2.00 0.1140
1.00 1.00 2.00 0.1150
1.00 0.00 -1.00 0.1080
2.00 0.00 -1.00 0.0730
-2.00 0.00 1.00 0.1430
2.00 0.00 1.00 0.0880
-2.00 0.00 -1.00 0.1540
-1.00 0.00 -2.00 0.1430
2.00 -1.00 2.00 0.0860
-2.00 1.00 -2.00 0.1630
-2.00 1.00 1.00 0.1710
0.00 -1.00 2.00 0.1000
0.00 1.00 -2.00 0.1670
1.00 -1.00 -1.00 0.0960
-1.00 1.00 1.00 0.1610
1.00 -2.00 -1.00 0.1000
-1.00 2.00 1.00 0.1540
0.00 -2.00 1.00 0.0860
0.00 2.00 -1.00 0.1540
0.00 -1.00 0.00 0.0880
0.00 1.00 0.00 0.1350
0.00 -2.00 -1.00 0.0920
0.00 2.00 1.00 0.1490

loop_
_geom_angle_atom_site_label_1
_geom_angle_atom_site_label_2
_geom_angle_atom_site_label_3
_geom_angle
C3_1 Al1 C5_1 63.39(5)
C3_1 Al1 C2_1 39.02(5)
C5_1 Al1 C2_1 64.49(5)
C3_1 Al1 C4_1 38.38(5)
C5_1 Al1 C4_1 38.06(5)
C2_1 Al1 C4_1 65.48(5)
C3_1 Al1 C1_1 64.73(5)
C5_1 Al1 C1_1 38.48(5)
C2_1 Al1 C1_1 39.03(5)
C4_1 Al1 C1_1 65.11(5)
C3_1 Al1 Al2 154.94(4)
C5_1 Al1 Al2 137.32(4)
C2_1 Al1 Al2 150.23(4)
C4_1 Al1 Al2 144.06(4)
C1_1 Al1 Al2 139.40(4)
Br3 Al2 Br1 111.74(2)
Br3 Al2 Br2 111.16(2)
Br1 Al2 Br2 110.332(19)
Br3 Al2 Al1 107.19(2)
Br1 Al2 Al1 110.44(2)
Br2 Al2 Al1 105.76(2)
C5_1 C1_1 C2_1 106.52(11)
C5_1 C1_1 C6_1 119.98(12)
C2_1 C1_1 C6_1 133.48(12)
C5_1 C1_1 Al1 70.16(7)
C2_1 C1_1 Al1 70.06(7)
C6_1 C1_1 Al1 125.56(9)
C3_1 C2_1 C1_1 106.08(11)
C3_1 C2_1 C10_1 120.60(12)
C1_1 C2_1 C10_1 133.29(12)
C3_1 C2_1 Al1 69.18(7)
C1_1 C2_1 Al1 70.91(7)
C10_1 C2_1 Al1 122.88(9)
C4_1 C3_1 C2_1 110.72(12)
C4_1 C3_1 Al1 72.27(8)
C2_1 C3_1 Al1 71.80(7)
C4_1 C3_1 H3_1 124.6
C2_1 C3_1 H3_1 124.6
Al1 C3_1 H3_1 122.9
C5_1 C4_1 C3_1 105.91(12)
C5_1 C4_1 C15_1 125.80(12)
C3_1 C4_1 C15_1 128.29(12)
C5_1 C4_1 Al1 70.68(8)
C3_1 C4_1 Al1 69.36(8)
C15_1 C4_1 Al1 124.58(9)
C4_1 C5_1 C1_1 110.77(12)
C4_1 C5_1 Al1 71.26(8)
C1_1 C5_1 Al1 71.35(8)
C4_1 C5_1 H5_1 124.6
C1_1 C5_1 H5_1 124.6
Al1 C5_1 H5_1 124.3
C9_1 C6_1 C7_1 106.21(12)
C9_1 C6_1 C1_1 113.73(11)
C7_1 C6_1 C1_1 110.07(11)
C9_1 C6_1 C8_1 110.67(12)
C7_1 C6_1 C8_1 107.04(12)
C1_1 C6_1 C8_1 108.89(11)
C6_1 C7_1 H7A_1 109.5
C6_1 C7_1 H7B_1 109.5
H7A_1 C7_1 H7B_1 109.5
C6_1 C7_1 H7C_1 109.5
H7A_1 C7_1 H7C_1 109.5
H7B_1 C7_1 H7C_1 109.5
C6_1 C8_1 H8A_1 109.5
C6_1 C8_1 H8B_1 109.5
H8A_1 C8_1 H8B_1 109.5
C6_1 C8_1 H8C_1 109.5
H8A_1 C8_1 H8C_1 109.5
H8B_1 C8_1 H8C_1 109.5
C6_1 C9_1 H9A_1 109.5
C6_1 C9_1 H9B_1 109.5
H9A_1 C9_1 H9B_1 109.5
C6_1 C9_1 H9C_1 109.5
H9A_1 C9_1 H9C_1 109.5
H9B_1 C9_1 H9C_1 109.5
C11_1 C10_1 C13_1 106.62(12)
C11_1 C10_1 C12_1 110.06(12)
C13_1 C10_1 C12_1 107.00(12)
C11_1 C10_1 C2_1 112.45(12)
C13_1 C10_1 C2_1 109.72(11)
C12_1 C10_1 C2_1 110.77(11)
C10_1 C11_1 H11A_1 109.5
C10_1 C11_1 H11B_1 109.5
H11A_1 C11_1 H11B_1 109.5
C10_1 C11_1 H11C_1 109.5
H11A_1 C11_1 H11C_1 109.5
H11B_1 C11_1 H11C_1 109.5
C10_1 C12_1 H12A_1 109.5
C10_1 C12_1 H12B_1 109.5
H12A_1 C12_1 H12B_1 109.5
C10_1 C12_1 H12C_1 109.5
H12A_1 C12_1 H12C_1 109.5
H12B_1 C12_1 H12C_1 109.5
C10_1 C13_1 H13A_1 109.5
C10_1 C13_1 H13B_1 109.5
H13A_1 C13_1 H13B_1 109.5
C10_1 C13_1 H13C_1 109.5
H13A_1 C13_1 H13C_1 109.5
H13B_1 C13_1 H13C_1 109.5
C15_1 C14_1 H14A_1 109.5
C15_1 C14_1 H14B_1 109.5
H14A_1 C14_1 H14B_1 109.5
C15_1 C14_1 H14C_1 109.5
H14A_1 C14_1 H14C_1 109.5
H14B_1 C14_1 H14C_1 109.5
C4_1 C15_1 C14_1 110.24(11)
C4_1 C15_1 C17_1 110.95(12)
C14_1 C15_1 C17_1 108.28(12)
C4_1 C15_1 C16_1 108.41(12)
C14_1 C15_1 C16_1 109.36(13)
C17_1 C15_1 C16_1 109.59(13)
C15_1 C16_1 H16A_1 109.5
C15_1 C16_1 H16B_1 109.5
H16A_1 C16_1 H16B_1 109.5
C15_1 C16_1 H16C_1 109.5
H16A_1 C16_1 H16C_1 109.5
H16B_1 C16_1 H16C_1 109.5
C15_1 C17_1 H17A_1 109.5
C15_1 C17_1 H17B_1 109.5
H17A_1 C17_1 H17B_1 109.5
C15_1 C17_1 H17C_1 109.5
H17A_1 C17_1 H17C_1 109.5
H17B_1 C17_1 H17C_1 109.5

loop_
_geom_bond_atom_site_label_1
_geom_bond_atom_site_label_2
_geom_bond_distance
Al1 C3_1 2.1416(14)
Al1 C5_1 2.1722(14)
Al1 C2_1 2.1766(14)
Al1 C4_1 2.1797(14)
Al1 C1_1 2.1880(14)
Al1 Al2 2.5543(6)
Br1 Al2 2.2998(6)
Al2 Br3 2.2850(5)
Al2 Br2 2.3036(5)
C1_1 C5_1 1.4370(19)
C1_1 C2_1 1.4581(19)
C1_1 C6_1 1.5413(18)
C2_1 C3_1 1.4427(19)
C2_1 C10_1 1.5437(19)
C3_1 C4_1 1.4208(19)
C3_1 H3_1 0.9500
C4_1 C5_1 1.4189(19)
C4_1 C15_1 1.5215(19)
C5_1 H5_1 0.9500
C6_1 C9_1 1.5347(19)
C6_1 C7_1 1.540(2)
C6_1 C8_1 1.5415(19)
C7_1 H7A_1 0.9800
C7_1 H7B_1 0.9800
C7_1 H7C_1 0.9800
C8_1 H8A_1 0.9800
C8_1 H8B_1 0.9800
C8_1 H8C_1 0.9800
C9_1 H9A_1 0.9800
C9_1 H9B_1 0.9800
C9_1 H9C_1 0.9800
C10_1 C11_1 1.538(2)
C10_1 C13_1 1.541(2)
C10_1 C12_1 1.542(2)
C11_1 H11A_1 0.9800
C11_1 H11B_1 0.9800
C11_1 H11C_1 0.9800
C12_1 H12A_1 0.9800
C12_1 H12B_1 0.9800
C12_1 H12C_1 0.9800
C13_1 H13A_1 0.9800
C13_1 H13B_1 0.9800
C13_1 H13C_1 0.9800
C14_1 C15_1 1.533(2)
C14_1 H14A_1 0.9800
C14_1 H14B_1 0.9800
C14_1 H14C_1 0.9800
C15_1 C17_1 1.534(2)
C15_1 C16_1 1.536(2)
C16_1 H16A_1 0.9800
C16_1 H16B_1 0.9800
C16_1 H16C_1 0.9800
C17_1 H17A_1 0.9800
C17_1 H17B_1 0.9800
C17_1 H17C_1 0.9800

loop_
_geom_torsion_atom_site_label_1
_geom_torsion_atom_site_label_2
_geom_torsion_atom_site_label_3
_geom_torsion_atom_site_label_4
_geom_torsion
C5_1 C1_1 C2_1 C3_1 0.47(14)
C6_1 C1_1 C2_1 C3_1 178.86(13)
Al1 C1_1 C2_1 C3_1 -60.57(9)
C5_1 C1_1 C2_1 C10_1 178.64(13)
C6_1 C1_1 C2_1 C10_1 -3.0(2)
Al1 C1_1 C2_1 C10_1 117.59(15)
C5_1 C1_1 C2_1 Al1 61.05(9)
C6_1 C1_1 C2_1 Al1 -120.57(15)
C1_1 C2_1 C3_1 C4_1 -0.44(15)
C10_1 C2_1 C3_1 C4_1 -178.88(11)
Al1 C2_1 C3_1 C4_1 -62.15(9)
C1_1 C2_1 C3_1 Al1 61.71(9)
C10_1 C2_1 C3_1 Al1 -116.73(12)
C2_1 C3_1 C4_1 C5_1 0.22(15)
Al1 C3_1 C4_1 C5_1 -61.65(9)
C2_1 C3_1 C4_1 C15_1 -179.75(12)
Al1 C3_1 C4_1 C15_1 118.38(14)
C2_1 C3_1 C4_1 Al1 61.86(9)
C3_1 C4_1 C5_1 C1_1 0.09(15)
C15_1 C4_1 C5_1 C1_1 -179.93(12)
Al1 C4_1 C5_1 C1_1 -60.67(9)
C3_1 C4_1 C5_1 Al1 60.77(9)
C15_1 C4_1 C5_1 Al1 -119.26(13)
C2_1 C1_1 C5_1 C4_1 -0.36(15)
C6_1 C1_1 C5_1 C4_1 -179.01(11)
Al1 C1_1 C5_1 C4_1 60.62(9)
C2_1 C1_1 C5_1 Al1 -60.98(9)
C6_1 C1_1 C5_1 Al1 120.37(11)
C5_1 C1_1 C6_1 C9_1 -135.83(13)
C2_1 C1_1 C6_1 C9_1 46.0(2)
Al1 C1_1 C6_1 C9_1 -49.79(16)
C5_1 C1_1 C6_1 C7_1 -16.80(17)
C2_1 C1_1 C6_1 C7_1 164.99(14)
Al1 C1_1 C6_1 C7_1 69.24(15)
C5_1 C1_1 C6_1 C8_1 100.26(14)
C2_1 C1_1 C6_1 C8_1 -77.96(18)
Al1 C1_1 C6_1 C8_1 -173.71(10)
C3_1 C2_1 C10_1 C11_1 -133.88(13)
C1_1 C2_1 C10_1 C11_1 48.17(19)
Al1 C2_1 C10_1 C11_1 142.40(10)
C3_1 C2_1 C10_1 C13_1 -15.41(17)
C1_1 C2_1 C10_1 C13_1 166.64(14)
Al1 C2_1 C10_1 C13_1 -99.12(12)
C3_1 C2_1 C10_1 C12_1 102.50(14)
C1_1 C2_1 C10_1 C12_1 -75.45(18)
Al1 C2_1 C10_1 C12_1 18.79(16)
C5_1 C4_1 C15_1 C14_1 38.12(18)
C3_1 C4_1 C15_1 C14_1 -141.91(14)
Al1 C4_1 C15_1 C14_1 -51.99(15)
C5_1 C4_1 C15_1 C17_1 158.06(13)
C3_1 C4_1 C15_1 C17_1 -21.97(19)
Al1 C4_1 C15_1 C17_1 67.95(15)
C5_1 C4_1 C15_1 C16_1 -81.55(17)
C3_1 C4_1 C15_1 C16_1 98.42(17)
Al1 C4_1 C15_1 C16_1 -171.66(11)
